data_1572060
loop_
_publ_author_name
'K\"orner, Lukas'
'Bockfeld, Dirk'
'Bannenberg, Thomas'
'Tamm, Matthias'

_publ_section_title
;
 2,3-Diamino-4,5-diarylcyclopentadienone iron carbonyl complexes as
 catalysts for reductive amination reactions
;
_journal_issue 16
_journal_name_full 'Catalysis Science &amp; Technology'
_journal_page_first 4522
_journal_page_last 4532
_journal_paper_doi 10.1039/D4CY00372A
_journal_volume 14
_journal_year 2024
_chemical_formula_moiety 'C27 H30 N2 O'
_chemical_formula_sum 'C27 H30 N2 O'
_chemical_formula_weight 398.53
_space_group_crystal_system monoclinic
_space_group_IT_number 14
_space_group_name_Hall '-P 2ybc'
_space_group_name_H-M_alt 'P 1 21/c 1'
_atom_sites_solution_hydrogens geom
_atom_sites_solution_primary iterative
_atom_sites_solution_secondary difmap
_audit_creation_method SHELXL-2018/3
_audit_update_record
;
2024-03-06 deposited with the CCDC.	2024-07-05 downloaded from the CCDC.
;
_cell_angle_alpha 90
_cell_angle_beta 115.442(4)
_cell_angle_gamma 90
_cell_formula_units_Z 4
_cell_length_a 19.5712(6)
_cell_length_b 5.91540(10)
_cell_length_c 20.8266(6)
_cell_measurement_reflns_used 16544
_cell_measurement_temperature 100(2)
_cell_measurement_theta_max 76.4760
_cell_measurement_theta_min 2.4970
_cell_volume 2177.30(12)
_computing_cell_refinement 'CrysAlisPro 1.171.41.122a (Rigaku OD, 2021)'
_computing_data_collection 'CrysAlisPro 1.171.41.122a (Rigaku OD, 2021)'
_computing_data_reduction 'CrysAlisPro 1.171.41.122a (Rigaku OD, 2021)'
_computing_publication_material 'OLEX2 v1.3 (O. V. Dolomanov et al., J. Appl. Cryst., 2009, 42, 339-341)'
_computing_structure_refinement 'SHELXL-2018/3 (G. M. Sheldrick, Acta Cryst., 2015, C71, 3-8)'
_computing_structure_solution 'SHELXT 2018/2 (G. M. Sheldrick, Acta Cryst., 2015, A71, 3-8)'
_diffrn_ambient_environment N~2~
_diffrn_ambient_temperature 100(2)
_diffrn_detector 'Hybrid Pixel Array Detector'
_diffrn_detector_area_resol_mean 10.0000
_diffrn_detector_type HyPix
_diffrn_measured_fraction_theta_full 0.999
_diffrn_measured_fraction_theta_max 0.979
_diffrn_measurement_device 'four-circle diffractometer'
_diffrn_measurement_device_type 'XtaLAB Synergy, Single source at home/near, HyPix'
_diffrn_measurement_method '\w scans'
_diffrn_radiation_monochromator mirror
_diffrn_radiation_probe x-ray
_diffrn_radiation_type 'Cu K\a'
_diffrn_radiation_wavelength 1.54184
_diffrn_reflns_av_R_equivalents 0.0433
_diffrn_reflns_av_unetI/netI 0.0262
_diffrn_reflns_Laue_measured_fraction_full 0.999
_diffrn_reflns_Laue_measured_fraction_max 0.979
_diffrn_reflns_limit_h_max 24
_diffrn_reflns_limit_h_min -24
_diffrn_reflns_limit_k_max 5
_diffrn_reflns_limit_k_min -7
_diffrn_reflns_limit_l_max 26
_diffrn_reflns_limit_l_min -26
_diffrn_reflns_number 34754
_diffrn_reflns_point_group_measured_fraction_full 0.999
_diffrn_reflns_point_group_measured_fraction_max 0.979
_diffrn_reflns_theta_full 67.684
_diffrn_reflns_theta_max 77.378
_diffrn_reflns_theta_min 2.500
_diffrn_source 'micro-focus sealed X-ray tube'
_diffrn_source_type 'PhotonJet (Cu) X-ray Source'
_exptl_absorpt_coefficient_mu 0.569
_exptl_absorpt_correction_T_max 1.00000
_exptl_absorpt_correction_T_min 0.65030
_exptl_absorpt_correction_type multi-scan
_exptl_absorpt_process_details
;
CrysAlisPro 1.171.41.122a (Rigaku Oxford Diffraction, 2021)
Empirical absorption correction using spherical harmonics,
implemented in SCALE3 ABSPACK scaling algorithm.
;
_exptl_crystal_colour brown
_exptl_crystal_density_diffrn 1.216
_exptl_crystal_description needle
_exptl_crystal_F_000 856
_exptl_crystal_size_max 0.540
_exptl_crystal_size_mid 0.050
_exptl_crystal_size_min 0.030
_refine_diff_density_max 0.266
_refine_diff_density_min -0.184
_refine_diff_density_rms 0.036
_refine_ls_extinction_coef 0.00069(14)
_refine_ls_extinction_expression Fc^*^=kFc[1+0.001xFc^2^\l^3^/sin(2\q)]^-1/4^
_refine_ls_extinction_method 'SHELXL-2018/3 (Sheldrick 2018)'
_refine_ls_goodness_of_fit_ref 1.025
_refine_ls_hydrogen_treatment constr
_refine_ls_matrix_type full
_refine_ls_number_parameters 272
_refine_ls_number_reflns 4537
_refine_ls_number_restraints 0
_refine_ls_restrained_S_all 1.025
_refine_ls_R_factor_all 0.0440
_refine_ls_R_factor_gt 0.0367
_refine_ls_shift/su_max 0.001
_refine_ls_shift/su_mean 0.000
_refine_ls_structure_factor_coef Fsqd
_refine_ls_weighting_details 'w=1/[\s^2^(Fo^2^)+(0.0397P)^2^+0.8745P] where P=(Fo^2^+2Fc^2^)/3'
_refine_ls_weighting_scheme calc
_refine_ls_wR_factor_gt 0.0886
_refine_ls_wR_factor_ref 0.0926
_reflns_Friedel_coverage 0.000
_reflns_number_gt 3919
_reflns_number_total 4537
_reflns_threshold_expression 'I > 2\s(I)'
_cod_data_source_file d4cy00372a3.cif
_cod_data_source_block lk29db
_cod_depositor_comments 'Adding full bibliography for 1572060--1572070.cif.'
_cod_original_sg_symbol_H-M 'P 21/c'
_cod_database_code 1572060
_shelx_shelxl_version_number 2018/3
_shelx_space_group_comment
;
The symmetry employed for this shelxl refinement is uniquely defined
by the following loop, which should always be used as a source of
symmetry information in preference to the above space-group names.
They are only intended as comments.
;
_shelx_estimated_absorpt_t_min 0.749
_shelx_estimated_absorpt_t_max 0.983
_oxdiff_exptl_absorpt_empirical_full_min 0.682
_oxdiff_exptl_absorpt_empirical_full_max 1.361
_oxdiff_exptl_absorpt_empirical_details
;
Empirical correction (ABSPACK) includes:
- Absorption correction using spherical harmonics
- Frame scaling
- Detector area scaling
;

loop_
_space_group_symop_operation_xyz
'x, y, z'
'-x, y+1/2, -z+1/2'
'-x, -y, -z'
'x, -y-1/2, z-1/2'

loop_
_atom_site_label
_atom_site_type_symbol
_atom_site_fract_x
_atom_site_fract_y
_atom_site_fract_z
_atom_site_U_iso_or_equiv
_atom_site_adp_type
_atom_site_occupancy
_atom_site_site_symmetry_order
_atom_site_calc_flag
_atom_site_refinement_flags_posn
_atom_site_refinement_flags_adp
_atom_site_refinement_flags_occupancy
_atom_site_disorder_assembly
_atom_site_disorder_group
O1 O 0.30640(5) 0.24896(14) 0.61183(4) 0.02044(19) Uani 1 1 d . . . . .
N1 N 0.18984(5) 0.62022(17) 0.57525(5) 0.0174(2) Uani 1 1 d . . . . .
N2 N 0.19989(5) 0.75569(17) 0.72271(5) 0.0184(2) Uani 1 1 d . . . . .
C1 C 0.29348(6) 0.35229(19) 0.65635(6) 0.0162(2) Uani 1 1 d . . . . .
C2 C 0.24097(6) 0.54115(19) 0.64398(6) 0.0168(2) Uani 1 1 d . . . . .
C3 C 0.23959(6) 0.59231(19) 0.70746(6) 0.0159(2) Uani 1 1 d . . . . .
C4 C 0.29621(6) 0.44353(19) 0.76548(6) 0.0165(2) Uani 1 1 d . . . . .
C5 C 0.32868(6) 0.30157(19) 0.73617(6) 0.0162(2) Uani 1 1 d . . . . .
C6 C 0.22771(7) 0.7105(2) 0.53302(6) 0.0216(2) Uani 1 1 d . . . . .
H6A H 0.256370 0.588114 0.523163 0.026 Uiso 1 1 calc R U . . .
H6B H 0.264045 0.829659 0.560496 0.026 Uiso 1 1 calc R U . . .
C7 C 0.17011(7) 0.8088(2) 0.46314(6) 0.0264(3) Uani 1 1 d . . . . .
H7A H 0.144919 0.940605 0.472994 0.032 Uiso 1 1 calc R U . . .
H7B H 0.196391 0.861622 0.434552 0.032 Uiso 1 1 calc R U . . .
C8 C 0.11088(7) 0.6333(2) 0.42104(6) 0.0284(3) Uani 1 1 d . . . . .
H8A H 0.135004 0.508577 0.406582 0.034 Uiso 1 1 calc R U . . .
H8B H 0.071928 0.703222 0.377522 0.034 Uiso 1 1 calc R U . . .
C9 C 0.07408(7) 0.5408(3) 0.46693(6) 0.0292(3) Uani 1 1 d . . . . .
H9A H 0.045616 0.662913 0.477176 0.035 Uiso 1 1 calc R U . . .
H9B H 0.037863 0.419706 0.440773 0.035 Uiso 1 1 calc R U . . .
C10 C 0.13361(7) 0.4469(2) 0.53634(6) 0.0232(3) Uani 1 1 d . . . . .
H10A H 0.108876 0.392586 0.566119 0.028 Uiso 1 1 calc R U . . .
H10B H 0.159222 0.316648 0.526203 0.028 Uiso 1 1 calc R U . . .
C11 C 0.16694(6) 0.9489(2) 0.67526(6) 0.0204(2) Uani 1 1 d . . . . .
H11A H 0.190937 0.961869 0.642155 0.025 Uiso 1 1 calc R U . . .
H11B H 0.178162 1.089079 0.703934 0.025 Uiso 1 1 calc R U . . .
C12 C 0.08161(7) 0.9272(2) 0.63240(7) 0.0241(3) Uani 1 1 d . . . . .
H12A H 0.070354 0.801279 0.598048 0.029 Uiso 1 1 calc R U . . .
H12B H 0.061295 1.068153 0.605214 0.029 Uiso 1 1 calc R U . . .
C13 C 0.04323(7) 0.8832(2) 0.68146(7) 0.0281(3) Uani 1 1 d . . . . .
H13A H 0.048411 1.017989 0.711368 0.034 Uiso 1 1 calc R U . . .
H13B H -0.011373 0.854473 0.652636 0.034 Uiso 1 1 calc R U . . .
C14 C 0.07930(7) 0.6796(2) 0.72877(7) 0.0271(3) Uani 1 1 d . . . . .
H14A H 0.069985 0.542281 0.698995 0.033 Uiso 1 1 calc R U . . .
H14B H 0.055847 0.656854 0.761978 0.033 Uiso 1 1 calc R U . . .
C15 C 0.16452(7) 0.7146(2) 0.77109(6) 0.0234(3) Uani 1 1 d . . . . .
H15A H 0.173899 0.845125 0.803533 0.028 Uiso 1 1 calc R U . . .
H15B H 0.187271 0.578804 0.800270 0.028 Uiso 1 1 calc R U . . .
C16 C 0.31805(6) 0.4737(2) 0.84252(6) 0.0173(2) Uani 1 1 d . . . . .
C17 C 0.30930(7) 0.2992(2) 0.88358(6) 0.0215(2) Uani 1 1 d . . . . .
H17 H 0.287287 0.159907 0.861771 0.026 Uiso 1 1 calc R U . . .
C18 C 0.33268(7) 0.3285(2) 0.95624(6) 0.0257(3) Uani 1 1 d . . . . .
H18 H 0.325786 0.210148 0.983740 0.031 Uiso 1 1 calc R U . . .
C19 C 0.36599(8) 0.5298(2) 0.98864(6) 0.0271(3) Uani 1 1 d . . . . .
H19 H 0.382662 0.548764 1.038398 0.033 Uiso 1 1 calc R U . . .
C20 C 0.37488(8) 0.7030(2) 0.94823(6) 0.0268(3) Uani 1 1 d . . . . .
H20 H 0.397820 0.840937 0.970412 0.032 Uiso 1 1 calc R U . . .
C21 C 0.35047(7) 0.6764(2) 0.87540(6) 0.0211(2) Uani 1 1 d . . . . .
H21 H 0.355934 0.797280 0.847927 0.025 Uiso 1 1 calc R U . . .
C22 C 0.39087(6) 0.13939(19) 0.77034(6) 0.0164(2) Uani 1 1 d . . . . .
C23 C 0.45009(6) 0.1807(2) 0.83774(6) 0.0196(2) Uani 1 1 d . . . . .
H23 H 0.450931 0.317305 0.862065 0.023 Uiso 1 1 calc R U . . .
C24 C 0.50730(7) 0.0228(2) 0.86883(6) 0.0229(3) Uani 1 1 d . . . . .
H24 H 0.547036 0.052197 0.914437 0.027 Uiso 1 1 calc R U . . .
C25 C 0.50726(7) -0.1778(2) 0.83419(6) 0.0218(2) Uani 1 1 d . . . . .
H25 H 0.546385 -0.285815 0.856145 0.026 Uiso 1 1 calc R U . . .
C26 C 0.44960(7) -0.2193(2) 0.76721(6) 0.0200(2) Uani 1 1 d . . . . .
H26 H 0.449365 -0.355787 0.743068 0.024 Uiso 1 1 calc R U . . .
C27 C 0.39224(6) -0.06163(19) 0.73540(6) 0.0179(2) Uani 1 1 d . . . . .
H27 H 0.353382 -0.090608 0.689290 0.021 Uiso 1 1 calc R U . . .

loop_
_atom_site_aniso_label
_atom_site_aniso_U_11
_atom_site_aniso_U_22
_atom_site_aniso_U_33
_atom_site_aniso_U_23
_atom_site_aniso_U_13
_atom_site_aniso_U_12
O1 0.0226(4) 0.0237(4) 0.0158(4) -0.0028(3) 0.0090(3) 0.0015(3)
N1 0.0176(4) 0.0204(5) 0.0133(4) 0.0010(4) 0.0058(4) -0.0014(4)
N2 0.0199(5) 0.0202(5) 0.0175(4) 0.0011(4) 0.0102(4) 0.0022(4)
C1 0.0154(5) 0.0183(5) 0.0149(5) -0.0012(4) 0.0064(4) -0.0030(4)
C2 0.0172(5) 0.0177(5) 0.0154(5) -0.0002(4) 0.0071(4) -0.0013(4)
C3 0.0150(5) 0.0164(5) 0.0167(5) 0.0000(4) 0.0073(4) -0.0021(4)
C4 0.0175(5) 0.0163(5) 0.0158(5) 0.0002(4) 0.0073(4) -0.0021(4)
C5 0.0158(5) 0.0168(5) 0.0146(5) -0.0011(4) 0.0054(4) -0.0029(4)
C6 0.0224(6) 0.0259(6) 0.0170(5) 0.0008(5) 0.0089(5) -0.0050(5)
C7 0.0324(7) 0.0285(7) 0.0176(5) 0.0041(5) 0.0099(5) -0.0034(5)
C8 0.0289(6) 0.0377(7) 0.0140(5) 0.0018(5) 0.0049(5) -0.0032(6)
C9 0.0211(6) 0.0411(8) 0.0188(6) 0.0023(6) 0.0024(5) -0.0063(5)
C10 0.0207(6) 0.0268(6) 0.0189(5) 0.0020(5) 0.0054(5) -0.0061(5)
C11 0.0209(6) 0.0176(6) 0.0237(6) 0.0002(5) 0.0104(5) 0.0012(4)
C12 0.0202(6) 0.0255(6) 0.0257(6) 0.0036(5) 0.0089(5) 0.0031(5)
C13 0.0196(6) 0.0360(7) 0.0300(6) -0.0021(6) 0.0119(5) 0.0031(5)
C14 0.0241(6) 0.0374(7) 0.0251(6) -0.0001(5) 0.0157(5) -0.0017(5)
C15 0.0239(6) 0.0313(7) 0.0191(5) 0.0000(5) 0.0132(5) 0.0031(5)
C16 0.0171(5) 0.0200(5) 0.0155(5) 0.0013(4) 0.0077(4) 0.0031(4)
C17 0.0247(6) 0.0193(6) 0.0218(6) 0.0018(5) 0.0112(5) 0.0013(5)
C18 0.0328(7) 0.0272(6) 0.0214(6) 0.0090(5) 0.0156(5) 0.0073(5)
C19 0.0356(7) 0.0318(7) 0.0137(5) 0.0022(5) 0.0103(5) 0.0090(6)
C20 0.0361(7) 0.0236(6) 0.0186(6) -0.0032(5) 0.0097(5) 0.0013(5)
C21 0.0280(6) 0.0192(6) 0.0173(5) 0.0011(5) 0.0107(5) 0.0011(5)
C22 0.0173(5) 0.0178(5) 0.0153(5) 0.0014(4) 0.0082(4) -0.0006(4)
C23 0.0219(6) 0.0191(6) 0.0170(5) -0.0009(4) 0.0078(5) -0.0003(5)
C24 0.0209(6) 0.0277(6) 0.0164(5) 0.0012(5) 0.0044(4) 0.0009(5)
C25 0.0207(6) 0.0218(6) 0.0232(6) 0.0058(5) 0.0097(5) 0.0047(5)
C26 0.0241(6) 0.0160(5) 0.0227(6) -0.0006(5) 0.0128(5) -0.0001(4)
C27 0.0185(5) 0.0189(5) 0.0163(5) -0.0004(4) 0.0076(4) -0.0027(4)

loop_
_atom_type_symbol
_atom_type_description
_atom_type_scat_dispersion_real
_atom_type_scat_dispersion_imag
_atom_type_scat_source
C C 0.0181 0.0091 'International Tables Vol C Tables 4.2.6.8 and 6.1.1.4'
H H 0.0000 0.0000 'International Tables Vol C Tables 4.2.6.8 and 6.1.1.4'
N N 0.0311 0.0180 'International Tables Vol C Tables 4.2.6.8 and 6.1.1.4'
O O 0.0492 0.0322 'International Tables Vol C Tables 4.2.6.8 and 6.1.1.4'

loop_
_exptl_crystal_face_index_h
_exptl_crystal_face_index_k
_exptl_crystal_face_index_l
_exptl_crystal_face_perp_dist
0 -1 0 0.0781
0 1 0 0.4534
-6 0 13 0.0228
6 0 -14 0.0229
-11 0 0 0.0171
11 0 0 0.0114

loop_
_geom_angle_atom_site_label_1
_geom_angle_atom_site_label_2
_geom_angle_atom_site_label_3
_geom_angle
_geom_angle_site_symmetry_1
_geom_angle_site_symmetry_3
_geom_angle_publ_flag
C2 N1 C10 111.17(9) . . ?
C2 N1 C6 113.69(9) . . ?
C10 N1 C6 111.97(9) . . ?
C3 N2 C11 121.75(9) . . ?
C3 N2 C15 121.86(10) . . ?
C11 N2 C15 113.03(9) . . ?
O1 C1 C2 127.27(10) . . ?
O1 C1 C5 125.56(10) . . ?
C2 C1 C5 107.15(9) . . ?
C3 C2 N1 126.88(10) . . ?
C3 C2 C1 107.62(9) . . ?
N1 C2 C1 124.27(10) . . ?
N2 C3 C2 129.29(10) . . ?
N2 C3 C4 121.33(9) . . ?
C2 C3 C4 109.26(10) . . ?
C5 C4 C16 126.33(10) . . ?
C5 C4 C3 108.98(9) . . ?
C16 C4 C3 124.26(10) . . ?
C4 C5 C22 129.84(10) . . ?
C4 C5 C1 106.86(9) . . ?
C22 C5 C1 123.08(9) . . ?
N1 C6 C7 110.70(10) . . ?
C8 C7 C6 111.00(11) . . ?
C7 C8 C9 109.38(10) . . ?
C10 C9 C8 110.61(10) . . ?
N1 C10 C9 110.89(10) . . ?
N2 C11 C12 112.54(10) . . ?
C11 C12 C13 110.63(10) . . ?
C14 C13 C12 110.05(10) . . ?
C13 C14 C15 110.69(11) . . ?
N2 C15 C14 110.25(10) . . ?
C21 C16 C17 119.04(10) . . ?
C21 C16 C4 119.66(10) . . ?
C17 C16 C4 121.26(10) . . ?
C18 C17 C16 120.28(11) . . ?
C19 C18 C17 120.19(11) . . ?
C20 C19 C18 119.74(11) . . ?
C19 C20 C21 120.40(12) . . ?
C20 C21 C16 120.33(11) . . ?
C27 C22 C23 118.36(10) . . ?
C27 C22 C5 119.94(10) . . ?
C23 C22 C5 121.71(10) . . ?
C24 C23 C22 120.21(11) . . ?
C23 C24 C25 120.87(11) . . ?
C26 C25 C24 119.46(11) . . ?
C25 C26 C27 120.13(11) . . ?
C26 C27 C22 120.95(10) . . ?

loop_
_geom_bond_atom_site_label_1
_geom_bond_atom_site_label_2
_geom_bond_distance
_geom_bond_site_symmetry_2
_geom_bond_publ_flag
O1 C1 1.2241(14) . ?
N1 C2 1.4278(14) . ?
N1 C10 1.4674(15) . ?
N1 C6 1.4725(14) . ?
N2 C3 1.3604(14) . ?
N2 C11 1.4665(15) . ?
N2 C15 1.4673(14) . ?
C1 C2 1.4639(16) . ?
C1 C5 1.5311(14) . ?
C2 C3 1.3677(15) . ?
C3 C4 1.5205(15) . ?
C4 C5 1.3471(16) . ?
C4 C16 1.4832(15) . ?
C5 C22 1.4711(15) . ?
C6 C7 1.5222(16) . ?
C7 C8 1.5221(18) . ?
C8 C9 1.5241(18) . ?
C9 C10 1.5193(16) . ?
C11 C12 1.5237(16) . ?
C12 C13 1.5282(17) . ?
C13 C14 1.5236(19) . ?
C14 C15 1.5292(17) . ?
C16 C21 1.3915(17) . ?
C16 C17 1.3973(16) . ?
C17 C18 1.3909(17) . ?
C18 C19 1.3858(19) . ?
C19 C20 1.3836(19) . ?
C20 C21 1.3896(16) . ?
C22 C27 1.4003(16) . ?
C22 C23 1.4057(15) . ?
C23 C24 1.3867(17) . ?
C24 C25 1.3887(18) . ?
C25 C26 1.3882(17) . ?
C26 C27 1.3893(16) . ?

loop_
_geom_torsion_atom_site_label_1
_geom_torsion_atom_site_label_2
_geom_torsion_atom_site_label_3
_geom_torsion_atom_site_label_4
_geom_torsion
_geom_torsion_site_symmetry_1
_geom_torsion_site_symmetry_2
_geom_torsion_site_symmetry_3
_geom_torsion_site_symmetry_4
_geom_torsion_publ_flag
C10 N1 C2 C3 -101.61(13) . . . . ?
C6 N1 C2 C3 130.93(12) . . . . ?
C10 N1 C2 C1 64.13(14) . . . . ?
C6 N1 C2 C1 -63.32(14) . . . . ?
O1 C1 C2 C3 174.95(11) . . . . ?
C5 C1 C2 C3 -3.60(12) . . . . ?
O1 C1 C2 N1 6.87(18) . . . . ?
C5 C1 C2 N1 -171.68(10) . . . . ?
C11 N2 C3 C2 -17.82(18) . . . . ?
C15 N2 C3 C2 140.04(12) . . . . ?
C11 N2 C3 C4 157.75(10) . . . . ?
C15 N2 C3 C4 -44.39(15) . . . . ?
N1 C2 C3 N2 -12.91(19) . . . . ?
C1 C2 C3 N2 179.42(11) . . . . ?
N1 C2 C3 C4 171.11(10) . . . . ?
C1 C2 C3 C4 3.43(12) . . . . ?
N2 C3 C4 C5 -178.34(10) . . . . ?
C2 C3 C4 C5 -1.98(13) . . . . ?
N2 C3 C4 C16 -5.46(16) . . . . ?
C2 C3 C4 C16 170.91(10) . . . . ?
C16 C4 C5 C22 1.63(19) . . . . ?
C3 C4 C5 C22 174.33(11) . . . . ?
C16 C4 C5 C1 -173.04(10) . . . . ?
C3 C4 C5 C1 -0.34(12) . . . . ?
O1 C1 C5 C4 -176.21(11) . . . . ?
C2 C1 C5 C4 2.38(12) . . . . ?
O1 C1 C5 C22 8.67(17) . . . . ?
C2 C1 C5 C22 -172.74(10) . . . . ?
C2 N1 C6 C7 -175.39(10) . . . . ?
C10 N1 C6 C7 57.57(13) . . . . ?
N1 C6 C7 C8 -56.33(14) . . . . ?
C6 C7 C8 C9 55.40(15) . . . . ?
C7 C8 C9 C10 -55.62(15) . . . . ?
C2 N1 C10 C9 173.48(10) . . . . ?
C6 N1 C10 C9 -58.14(13) . . . . ?
C8 C9 C10 N1 57.13(15) . . . . ?
C3 N2 C11 C12 104.31(12) . . . . ?
C15 N2 C11 C12 -55.34(13) . . . . ?
N2 C11 C12 C13 53.14(14) . . . . ?
C11 C12 C13 C14 -53.73(14) . . . . ?
C12 C13 C14 C15 56.39(14) . . . . ?
C3 N2 C15 C14 -102.87(13) . . . . ?
C11 N2 C15 C14 56.75(13) . . . . ?
C13 C14 C15 N2 -57.38(14) . . . . ?
C5 C4 C16 C21 112.06(14) . . . . ?
C3 C4 C16 C21 -59.58(15) . . . . ?
C5 C4 C16 C17 -65.54(16) . . . . ?
C3 C4 C16 C17 122.81(12) . . . . ?
C21 C16 C17 C18 0.06(17) . . . . ?
C4 C16 C17 C18 177.68(11) . . . . ?
C16 C17 C18 C19 -1.09(18) . . . . ?
C17 C18 C19 C20 0.99(19) . . . . ?
C18 C19 C20 C21 0.1(2) . . . . ?
C19 C20 C21 C16 -1.18(19) . . . . ?
C17 C16 C21 C20 1.07(17) . . . . ?
C4 C16 C21 C20 -176.59(11) . . . . ?
C4 C5 C22 C27 147.81(12) . . . . ?
C1 C5 C22 C27 -38.28(15) . . . . ?
C4 C5 C22 C23 -32.56(18) . . . . ?
C1 C5 C22 C23 141.35(11) . . . . ?
C27 C22 C23 C24 -1.25(17) . . . . ?
C5 C22 C23 C24 179.11(11) . . . . ?
C22 C23 C24 C25 0.10(18) . . . . ?
C23 C24 C25 C26 0.73(18) . . . . ?
C24 C25 C26 C27 -0.36(17) . . . . ?
C25 C26 C27 C22 -0.83(17) . . . . ?
C23 C22 C27 C26 1.62(16) . . . . ?
C5 C22 C27 C26 -178.74(10) . . . . ?

loop_
_exptl_oxdiff_crystal_face_indexfrac_h
_exptl_oxdiff_crystal_face_indexfrac_k
_exptl_oxdiff_crystal_face_indexfrac_l
_exptl_oxdiff_crystal_face_x
_exptl_oxdiff_crystal_face_y
_exptl_oxdiff_crystal_face_z
-0.0024 -1.0004 0.0004 0.0238 0.0101 0.2593
0.0024 1.0004 -0.0004 -0.0238 -0.0101 -0.2593
-5.7903 0.2689 13.4772 -0.9724 0.2330 0.0093
5.8601 0.0495 -13.5076 0.9683 -0.2321 -0.0923
-11.2675 0.1944 -0.4615 -0.2330 -0.9724 0.0091
11.2675 -0.1944 0.4615 0.2330 0.9724 -0.0091
